data_7221036
loop_
_publ_author_name
'Pavankumar, C. S.'
'Harsha, Kachigere B.'
'Kempegowda, Mantelingu'
'K.S., Rangappa'

_publ_section_title
;
 Diastereoselective Synthesis of Fused Oxazolidines and Highly Substituted
 1H-pyrrolo [2, 1-c][1,4] oxazines via C--H functionalization
;
_journal_name_full 'RSC Adv.'
_journal_paper_doi 10.1039/C5RA10030E
_journal_year 2015
_chemical_formula_sum 'C23 H19 Br2 N O'
_chemical_formula_weight 485.21
_chemical_name_systematic
; 
 ? 
;
_space_group_IT_number 14
_symmetry_cell_setting monoclinic
_symmetry_space_group_name_Hall '-P 2ybc'
_symmetry_space_group_name_H-M 'P 1 21/c 1'
_atom_sites_solution_hydrogens geom
_atom_sites_solution_primary direct
_atom_sites_solution_secondary difmap
_audit_creation_method SHELXL-97
_audit_update_record
;
2015-04-23 deposited with the CCDC.
2015-07-03 downloaded from the CCDC.
;
_cell_angle_alpha 90.00
_cell_angle_beta 99.537(4)
_cell_angle_gamma 90.00
_cell_formula_units_Z 4
_cell_length_a 9.5356(12)
_cell_length_b 10.6128(14)
_cell_length_c 19.707(3)
_cell_measurement_reflns_used 3188
_cell_measurement_temperature 296(2)
_cell_measurement_theta_max 64.41
_cell_measurement_theta_min 4.55
_cell_volume 1966.8(5)
_computing_structure_refinement 'SHELXL-97 (Sheldrick, 1997)'
_computing_structure_solution 'SHELXS-97 (Sheldrick, 1990)'
_diffrn_ambient_temperature 296(2)
_diffrn_measured_fraction_theta_full 0.965
_diffrn_measured_fraction_theta_max 0.965
_diffrn_radiation_monochromator graphite
_diffrn_radiation_source 'fine-focus sealed tube'
_diffrn_radiation_type CuK\a
_diffrn_radiation_wavelength 1.54178
_diffrn_reflns_av_R_equivalents 0.0536
_diffrn_reflns_av_sigmaI/netI 0.0959
_diffrn_reflns_limit_h_max 11
_diffrn_reflns_limit_h_min -11
_diffrn_reflns_limit_k_max 12
_diffrn_reflns_limit_k_min -9
_diffrn_reflns_limit_l_max 22
_diffrn_reflns_limit_l_min -23
_diffrn_reflns_number 9666
_diffrn_reflns_theta_full 64.41
_diffrn_reflns_theta_max 64.41
_diffrn_reflns_theta_min 4.55
_exptl_absorpt_coefficient_mu 5.320
_exptl_absorpt_correction_T_max 0.3498
_exptl_absorpt_correction_T_min 0.2983
_exptl_absorpt_correction_type multi-scan
_exptl_absorpt_process_details SADABS
_exptl_crystal_colour White
_exptl_crystal_density_diffrn 1.639
_exptl_crystal_density_method 'not measured'
_exptl_crystal_description Needle
_exptl_crystal_F_000 968
_exptl_crystal_size_max 0.30
_exptl_crystal_size_mid 0.27
_exptl_crystal_size_min 0.25
_refine_diff_density_max 1.233
_refine_diff_density_min -0.972
_refine_diff_density_rms 0.145
_refine_ls_extinction_method none
_refine_ls_goodness_of_fit_ref 1.081
_refine_ls_hydrogen_treatment mixed
_refine_ls_matrix_type full
_refine_ls_number_parameters 244
_refine_ls_number_reflns 3188
_refine_ls_number_restraints 0
_refine_ls_restrained_S_all 1.081
_refine_ls_R_factor_all 0.1317
_refine_ls_R_factor_gt 0.0560
_refine_ls_shift/su_max 0.001
_refine_ls_shift/su_mean 0.000
_refine_ls_structure_factor_coef Fsqd
_refine_ls_weighting_details 'calc w=1/[\s^2^(Fo^2^)+(0.0965P)^2^+1.5576P] where P=(Fo^2^+2Fc^2^)/3'
_refine_ls_weighting_scheme calc
_refine_ls_wR_factor_gt 0.1543
_refine_ls_wR_factor_ref 0.1658
_reflns_number_gt 2505
_reflns_number_total 3188
_reflns_threshold_expression >2sigma(I)
_cod_data_source_file c5ra10030e2.cif
_cod_data_source_block pm2
_cod_depositor_comments
;
The following automatic conversions were performed:

'_symmetry_cell_setting' value 'Monoclinic' changed to 'monoclinic'
according to
/usr/data/users/saulius/crontab/automatic-downloads/rss-feeds/RSC/lib/dictionaries/cif_core.dic
dictionary named 'cif_core.dic' version 2.4.2 from 2011-04-26.

Automatic conversion script
Id: cif_fix_values 3271 2015-04-21 07:52:19Z andrius 
;
_cod_original_cell_volume 1966.8(4)
_cod_original_sg_symbol_H-M P21/c
_cod_database_code 7221036

loop_
_symmetry_equiv_pos_as_xyz
'x, y, z'
'-x, y+1/2, -z+1/2'
'-x, -y, -z'
'x, -y-1/2, z-1/2'

loop_
_atom_site_label
_atom_site_type_symbol
_atom_site_fract_x
_atom_site_fract_y
_atom_site_fract_z
_atom_site_U_iso_or_equiv
_atom_site_adp_type
_atom_site_occupancy
_atom_site_symmetry_multiplicity
_atom_site_calc_flag
_atom_site_refinement_flags
Br01 Br 0.45735(5) 0.91364(6) 0.61572(3) 0.0581(3) Uani 1 1 d .
Br20 Br 0.47935(6) 0.51105(7) 0.60048(3) 0.0678(3) Uani 1 1 d .
O4 O 0.8620(3) 0.7922(3) 0.74458(14) 0.0394(8) Uani 1 1 d .
N1 N 0.7600(3) 0.6340(4) 0.80049(17) 0.0370(9) Uani 1 1 d .
C3 C 0.7229(4) 0.7759(4) 0.7052(2) 0.0352(10) Uani 1 1 d .
H3 H 0.6605 0.8425 0.7176 0.042 Uiso 1 1 calc R
C14 C 0.5145(4) 0.6434(5) 0.7305(2) 0.0390(11) Uani 1 1 d .
C21 C 0.7234(4) 0.7810(4) 0.6298(2) 0.0374(10) Uani 1 1 d .
C2 C 0.6737(4) 0.6462(5) 0.7313(2) 0.0380(10) Uani 1 1 d .
H2 H 0.6995 0.5788 0.7018 0.046 Uiso 1 1 calc R
C22 C 0.6136(4) 0.8336(5) 0.5835(2) 0.0426(11) Uani 1 1 d .
C19 C 0.4194(4) 0.5925(5) 0.6764(2) 0.0474(12) Uani 1 1 d .
C15 C 0.4603(5) 0.6991(5) 0.7838(2) 0.0503(13) Uani 1 1 d .
H15 H 0.5227 0.7318 0.8209 0.060 Uiso 1 1 calc R
C5 C 0.8383(4) 0.7516(5) 0.8114(2) 0.0367(10) Uani 1 1 d .
H5 H 0.7754 0.8136 0.8278 0.044 Uiso 1 1 calc R
C25 C 0.8358(6) 0.7229(6) 0.5325(3) 0.0579(15) Uani 1 1 d .
H25 H 0.9101 0.6844 0.5153 0.069 Uiso 1 1 calc R
C23 C 0.6116(5) 0.8340(6) 0.5134(2) 0.0544(13) Uani 1 1 d .
H23 H 0.5365 0.8706 0.4839 0.065 Uiso 1 1 calc R
C26 C 0.8350(5) 0.7258(5) 0.6026(3) 0.0497(12) Uani 1 1 d .
H26 H 0.9106 0.6902 0.6323 0.060 Uiso 1 1 calc R
C6 C 0.9742(4) 0.7486(5) 0.86274(19) 0.0387(10) Uani 1 1 d .
C17 C 0.2220(5) 0.6577(7) 0.7288(3) 0.0735(19) Uani 1 1 d .
H17 H 0.1245 0.6625 0.7285 0.088 Uiso 1 1 calc R
C24 C 0.7237(7) 0.7785(6) 0.4878(3) 0.0660(18) Uani 1 1 d .
H24 H 0.7243 0.7784 0.4406 0.079 Uiso 1 1 calc R
C16 C 0.3154(5) 0.7074(6) 0.7834(3) 0.0670(18) Uani 1 1 d .
H16 H 0.2810 0.7461 0.8197 0.080 Uiso 1 1 calc R
C11 C 1.0231(4) 0.6376(6) 0.8951(2) 0.0481(13) Uani 1 1 d .
C18 C 0.2730(5) 0.6007(6) 0.6744(3) 0.0681(17) Uani 1 1 d .
H18 H 0.2105 0.5685 0.6371 0.082 Uiso 1 1 calc R
C7 C 1.0440(4) 0.8624(6) 0.8807(2) 0.0491(13) Uani 1 1 d .
H7 H 1.0115 0.9364 0.8583 0.059 Uiso 1 1 calc R
C13 C 0.8577(5) 0.5250(5) 0.8046(3) 0.0503(12) Uani 1 1 d .
H13A H 0.9205 0.5344 0.7709 0.060 Uiso 1 1 calc R
H13B H 0.8034 0.4481 0.7943 0.060 Uiso 1 1 calc R
C12 C 0.9457(5) 0.5166(6) 0.8767(3) 0.0614(15) Uani 1 1 d .
H12A H 0.8835 0.4989 0.9098 0.074 Uiso 1 1 calc R
H12B H 1.0135 0.4482 0.8783 0.074 Uiso 1 1 calc R
C10 C 1.1452(5) 0.6432(7) 0.9469(3) 0.0611(16) Uani 1 1 d .
H10 H 1.1803 0.5698 0.9693 0.073 Uiso 1 1 calc R
C8 C 1.1626(5) 0.8642(7) 0.9325(3) 0.0595(15) Uani 1 1 d .
H8 H 1.2084 0.9400 0.9453 0.071 Uiso 1 1 calc R
C9 C 1.2118(5) 0.7550(7) 0.9643(3) 0.0638(16) Uani 1 1 d .
H9 H 1.2919 0.7569 0.9984 0.077 Uiso 1 1 calc R

loop_
_atom_site_aniso_label
_atom_site_aniso_U_11
_atom_site_aniso_U_22
_atom_site_aniso_U_33
_atom_site_aniso_U_23
_atom_site_aniso_U_13
_atom_site_aniso_U_12
Br01 0.0497(3) 0.0678(5) 0.0534(4) 0.0093(3) -0.0014(2) 0.0149(2)
Br20 0.0682(4) 0.0683(6) 0.0625(4) -0.0163(3) -0.0018(3) -0.0112(3)
O4 0.0283(12) 0.052(2) 0.0368(15) 0.0040(14) 0.0024(11) -0.0045(12)
N1 0.0284(15) 0.046(3) 0.0367(19) 0.0053(17) 0.0051(13) 0.0058(15)
C3 0.0262(16) 0.045(3) 0.033(2) 0.0030(18) -0.0005(15) 0.0004(16)
C14 0.0291(18) 0.046(3) 0.042(2) 0.009(2) 0.0058(16) -0.0022(17)
C21 0.0351(18) 0.043(3) 0.034(2) 0.0025(19) 0.0064(16) -0.0075(17)
C2 0.0279(17) 0.048(3) 0.039(2) 0.002(2) 0.0073(15) -0.0002(17)
C22 0.040(2) 0.045(3) 0.042(2) 0.000(2) 0.0039(17) -0.0066(19)
C19 0.038(2) 0.050(4) 0.053(3) 0.009(2) 0.0044(18) -0.0096(19)
C15 0.040(2) 0.065(4) 0.047(3) 0.008(2) 0.0090(19) 0.003(2)
C5 0.0303(18) 0.045(3) 0.034(2) 0.004(2) 0.0039(16) 0.0060(18)
C25 0.060(3) 0.075(4) 0.044(3) -0.015(3) 0.026(2) -0.021(3)
C23 0.058(3) 0.068(4) 0.036(2) 0.004(3) 0.0030(19) -0.012(3)
C26 0.044(2) 0.055(4) 0.052(3) -0.001(2) 0.014(2) -0.006(2)
C6 0.0307(18) 0.053(3) 0.032(2) 0.002(2) 0.0040(16) 0.007(2)
C17 0.030(2) 0.096(5) 0.095(4) 0.015(4) 0.014(3) -0.004(3)
C24 0.081(4) 0.083(5) 0.035(3) -0.006(3) 0.015(3) -0.027(3)
C16 0.039(2) 0.098(5) 0.069(3) 0.010(3) 0.024(2) 0.011(3)
C11 0.036(2) 0.059(4) 0.049(3) 0.010(2) 0.0067(19) 0.012(2)
C18 0.036(2) 0.071(5) 0.092(4) 0.011(3) -0.007(2) -0.017(2)
C7 0.034(2) 0.062(4) 0.048(3) 0.001(2) 0.0006(18) 0.002(2)
C13 0.048(2) 0.040(3) 0.063(3) 0.001(2) 0.007(2) 0.003(2)
C12 0.055(3) 0.053(4) 0.073(4) 0.018(3) -0.001(2) 0.014(2)
C10 0.044(2) 0.079(5) 0.058(3) 0.024(3) -0.000(2) 0.023(3)
C8 0.036(2) 0.082(5) 0.057(3) -0.012(3) -0.002(2) -0.005(2)
C9 0.036(2) 0.095(5) 0.054(3) 0.008(3) -0.008(2) 0.009(3)

loop_
_atom_type_symbol
_atom_type_description
_atom_type_scat_dispersion_real
_atom_type_scat_dispersion_imag
_atom_type_scat_source
C C 0.0181 0.0091 'International Tables Vol C Tables 4.2.6.8 and 6.1.1.4'
H H 0.0000 0.0000 'International Tables Vol C Tables 4.2.6.8 and 6.1.1.4'
N N 0.0311 0.0180 'International Tables Vol C Tables 4.2.6.8 and 6.1.1.4'
O O 0.0492 0.0322 'International Tables Vol C Tables 4.2.6.8 and 6.1.1.4'
Br Br -0.6763 1.2805 'International Tables Vol C Tables 4.2.6.8 and 6.1.1.4'

loop_
_geom_angle_atom_site_label_1
_geom_angle_atom_site_label_2
_geom_angle_atom_site_label_3
_geom_angle
C3 O4 C5 100.8(3)
C5 N1 C2 104.8(3)
C5 N1 C13 111.1(3)
C2 N1 C13 111.7(3)
O4 C3 C21 112.4(3)
O4 C3 C2 103.2(3)
C21 C3 C2 114.2(4)
O4 C3 H3 108.9
C21 C3 H3 108.9
C2 C3 H3 108.9
C15 C14 C19 118.2(4)
C15 C14 C2 119.0(4)
C19 C14 C2 122.8(4)
C22 C21 C26 117.1(4)
C22 C21 C3 123.0(4)
C26 C21 C3 119.8(4)
N1 C2 C14 114.3(3)
N1 C2 C3 103.2(3)
C14 C2 C3 111.5(4)
N1 C2 H2 109.2
C14 C2 H2 109.2
C3 C2 H2 109.2
C23 C22 C21 122.9(4)
C23 C22 Br01 116.7(4)
C21 C22 Br01 120.3(3)
C14 C19 C18 121.5(5)
C14 C19 Br20 122.6(3)
C18 C19 Br20 115.9(4)
C14 C15 C16 121.6(5)
C14 C15 H15 119.2
C16 C15 H15 119.2
O4 C5 N1 106.0(3)
O4 C5 C6 111.9(3)
N1 C5 C6 116.5(4)
O4 C5 H5 107.3
N1 C5 H5 107.3
C6 C5 H5 107.3
C26 C25 C24 119.4(5)
C26 C25 H25 120.3
C24 C25 H25 120.3
C22 C23 C24 118.8(5)
C22 C23 H23 120.6
C24 C23 H23 120.6
C25 C26 C21 121.5(5)
C25 C26 H26 119.2
C21 C26 H26 119.2
C11 C6 C7 120.6(4)
C11 C6 C5 121.0(4)
C7 C6 C5 118.2(4)
C16 C17 C18 120.3(4)
C16 C17 H17 119.8
C18 C17 H17 119.8
C23 C24 C25 120.3(4)
C23 C24 H24 119.9
C25 C24 H24 119.9
C17 C16 C15 119.6(5)
C17 C16 H16 120.2
C15 C16 H16 120.2
C6 C11 C10 118.1(5)
C6 C11 C12 120.2(4)
C10 C11 C12 121.7(5)
C17 C18 C19 118.8(5)
C17 C18 H18 120.6
C19 C18 H18 120.6
C8 C7 C6 119.6(5)
C8 C7 H7 120.2
C6 C7 H7 120.2
N1 C13 C12 109.9(4)
N1 C13 H13A 109.7
C12 C13 H13A 109.7
N1 C13 H13B 109.7
C12 C13 H13B 109.7
H13A C13 H13B 108.2
C11 C12 C13 110.4(4)
C11 C12 H12A 109.6
C13 C12 H12A 109.6
C11 C12 H12B 109.6
C13 C12 H12B 109.6
H12A C12 H12B 108.1
C9 C10 C11 120.8(5)
C9 C10 H10 119.6
C11 C10 H10 119.6
C9 C8 C7 120.1(6)
C9 C8 H8 120.0
C7 C8 H8 120.0
C10 C9 C8 120.9(5)
C10 C9 H9 119.6
C8 C9 H9 119.6

loop_
_geom_bond_atom_site_label_1
_geom_bond_atom_site_label_2
_geom_bond_distance
Br01 C22 1.912(4)
Br20 C19 1.897(5)
O4 C3 1.432(4)
O4 C5 1.439(5)
N1 C5 1.452(6)
N1 C2 1.476(5)
N1 C13 1.479(6)
C3 C21 1.488(5)
C3 C2 1.568(6)
C3 H3 0.9800
C14 C15 1.379(7)
C14 C19 1.389(6)
C14 C2 1.516(5)
C21 C22 1.387(6)
C21 C26 1.398(6)
C2 H2 0.9800
C22 C23 1.378(6)
C19 C18 1.393(6)
C15 C16 1.384(6)
C15 H15 0.9300
C5 C6 1.506(5)
C5 H5 0.9800
C25 C26 1.383(7)
C25 C24 1.399(9)
C25 H25 0.9300
C23 C24 1.386(8)
C23 H23 0.9300
C26 H26 0.9300
C6 C11 1.383(7)
C6 C7 1.396(7)
C17 C16 1.383(9)
C17 C18 1.388(9)
C17 H17 0.9300
C24 H24 0.9300
C16 H16 0.9300
C11 C10 1.416(7)
C11 C12 1.496(8)
C18 H18 0.9300
C7 C8 1.391(6)
C7 H7 0.9300
C13 C12 1.528(7)
C13 H13A 0.9700
C13 H13B 0.9700
C12 H12A 0.9700
C12 H12B 0.9700
C10 C9 1.362(9)
C10 H10 0.9300
C8 C9 1.364(9)
C8 H8 0.9300
C9 H9 0.9300
